data_4336283
loop_
_publ_author_name
'Axel Schulz'
'Alexander Villinger'
'Andrea Westenkirchner'

_publ_contact_author_address
;
Universit\"at Rostock
Institut f\"ur Chemie
Abteilung f\"ur Anorganische Chemie
Albert-Einstein-Strasse 3a 
18059 Rostock
Bundesrepublik Deutschland
;
_publ_contact_author_email
;
axel.schulz@uni-rostock.de, alexander.villinger@uni-rostock.de'
;
_publ_contact_author_fax '+49 (0)381/498-6382'
_publ_contact_author_name 'Axel Schulz'
_publ_contact_author_phone '+49 (0)381/498-6400'
_publ_section_title
;
 Synthesis of 1,3-Dichloro-cyclo-1,3-diphosphadiazanes from Silylated
 Amino(dichloro)phosphanes
;
_journal_name_full 'Inorganic Chemistry'
_journal_page_first 11457
_journal_page_last 11468
_journal_paper_doi 10.1021/ic4017728
_journal_volume 52
_journal_year 2013
_chemical_formula_moiety 'C19 H16 Cl2 N P'
_chemical_formula_sum 'C19 H16 Cl2 N P'
_chemical_formula_weight 360.20
_chemical_name_systematic
;
Triphenylmethylamino(dichloro)phosphane
;
_space_group_IT_number 2
_symmetry_cell_setting triclinic
_symmetry_Int_Tables_number 2
_symmetry_space_group_name_Hall '-P 1'
_symmetry_space_group_name_H-M 'P -1'
_atom_sites_solution_hydrogens geom
_atom_sites_solution_primary direct
_atom_sites_solution_secondary difmap
_audit_author_name 'Villinger, A.'
_audit_creation_method SHELXL-97
_cell_angle_alpha 103.431(2)
_cell_angle_beta 95.608(2)
_cell_angle_gamma 90.606(2)
_cell_formula_units_Z 4
_cell_length_a 8.8293(5)
_cell_length_b 10.0398(6)
_cell_length_c 19.9325(12)
_cell_measurement_reflns_used 4080
_cell_measurement_temperature 173(2)
_cell_measurement_theta_max 65.234
_cell_measurement_theta_min 5.101
_cell_volume 1709.34(18)
_computing_cell_refinement 'Bruker Apex V7.51A'
_computing_data_collection 'Bruker Apex V7.51A'
_computing_data_reduction 'Bruker SAINT'
_computing_molecular_graphics 'ORTEP-3v2.01 (Farrugia, 1997)'
_computing_publication_material SHELXL-97
_computing_structure_refinement 'SHELXL-97 (Sheldrick, 1997)'
_computing_structure_solution 'SHELXS-97 (Sheldrick, 1997)'
_diffrn_ambient_temperature 173(2)
_diffrn_measured_fraction_theta_full 0.978
_diffrn_measured_fraction_theta_max 0.978
_diffrn_measurement_device_type 'Bruker-Nonius Apex X8-CCD-diffractometer'
_diffrn_measurement_method 'phi and omega scans'
_diffrn_radiation_monochromator graphite
_diffrn_radiation_source 'sealed tube'
_diffrn_radiation_type MoK\a
_diffrn_radiation_wavelength 0.71073
_diffrn_reflns_av_R_equivalents 0.0285
_diffrn_reflns_av_sigmaI/netI 0.0403
_diffrn_reflns_limit_h_max 10
_diffrn_reflns_limit_h_min -12
_diffrn_reflns_limit_k_max 13
_diffrn_reflns_limit_k_min -13
_diffrn_reflns_limit_l_max 27
_diffrn_reflns_limit_l_min -27
_diffrn_reflns_number 20794
_diffrn_reflns_theta_full 29.00
_diffrn_reflns_theta_max 29.00
_diffrn_reflns_theta_min 1.06
_exptl_absorpt_coefficient_mu 0.471
_exptl_absorpt_correction_T_max 0.9200
_exptl_absorpt_correction_T_min 0.8715
_exptl_absorpt_correction_type multi-scan
_exptl_absorpt_process_details '(SADABS; Sheldrick, 2004)'
_exptl_crystal_colour colourless
_exptl_crystal_density_diffrn 1.400
_exptl_crystal_description block
_exptl_crystal_F_000 744
_exptl_crystal_size_max 0.30
_exptl_crystal_size_mid 0.22
_exptl_crystal_size_min 0.18
_refine_diff_density_max 0.605
_refine_diff_density_min -0.313
_refine_diff_density_rms 0.068
_refine_ls_extinction_method none
_refine_ls_goodness_of_fit_ref 1.069
_refine_ls_hydrogen_treatment mixed
_refine_ls_matrix_type full
_refine_ls_number_parameters 423
_refine_ls_number_reflns 8875
_refine_ls_number_restraints 0
_refine_ls_restrained_S_all 1.069
_refine_ls_R_factor_all 0.0616
_refine_ls_R_factor_gt 0.0422
_refine_ls_shift/su_max 0.001
_refine_ls_shift/su_mean 0.000
_refine_ls_structure_factor_coef Fsqd
_refine_ls_weighting_details 'calc w=1/[\s^2^(Fo^2^)+(0.0677P)^2^+0.0000P] where P=(Fo^2^+2Fc^2^)/3'
_refine_ls_weighting_scheme calc
_refine_ls_wR_factor_gt 0.1096
_refine_ls_wR_factor_ref 0.1168
_reflns_number_gt 6793
_reflns_number_total 8875
_reflns_threshold_expression >2\s(I)
_cod_data_source_file ic4017728_si_001_03.cif
_cod_data_source_block av191_tritylNHPCl2
_cod_original_cell_volume 1709.34(17)
_cod_database_code 4336283

loop_
_symmetry_equiv_pos_as_xyz
'x, y, z'
'-x, -y, -z'

loop_
_atom_site_label
_atom_site_type_symbol
_atom_site_fract_x
_atom_site_fract_y
_atom_site_fract_z
_atom_site_U_iso_or_equiv
_atom_site_adp_type
_atom_site_occupancy
_atom_site_symmetry_multiplicity
_atom_site_calc_flag
_atom_site_refinement_flags
P1 P 0.29134(5) 0.32132(5) 0.31222(2) 0.02257(11) Uani 1 1 d .
Cl1 Cl 0.43091(6) 0.48700(5) 0.30666(3) 0.03537(12) Uani 1 1 d .
Cl2 Cl 0.08728(6) 0.41918(6) 0.29997(3) 0.04196(14) Uani 1 1 d .
C8 C 0.33155(18) 0.08228(16) 0.38144(8) 0.0178(3) Uani 1 1 d .
C1 C 0.36896(18) 0.22373(16) 0.43052(8) 0.0167(3) Uani 1 1 d .
C2 C 0.29212(18) 0.23349(17) 0.49779(8) 0.0177(3) Uani 1 1 d .
N1 N 0.30036(17) 0.32970(15) 0.39597(7) 0.0205(3) Uani 1 1 d .
C14 C 0.54244(18) 0.25118(16) 0.44626(8) 0.0182(3) Uani 1 1 d .
C15 C 0.6306(2) 0.25277(18) 0.39173(9) 0.0237(4) Uani 1 1 d .
H15 H 0.5820 0.2393 0.3459 0.028 Uiso 1 1 calc R
C9 C 0.4388(2) -0.01949(17) 0.37135(9) 0.0222(3) Uani 1 1 d .
H9 H 0.5400 0.0001 0.3928 0.027 Uiso 1 1 calc R
C13 C 0.1827(2) 0.04986(18) 0.34975(9) 0.0226(3) Uani 1 1 d .
H13 H 0.1077 0.1175 0.3564 0.027 Uiso 1 1 calc R
C7 C 0.2338(2) 0.11837(18) 0.51516(9) 0.0233(4) Uani 1 1 d .
H7 H 0.2407 0.0307 0.4850 0.028 Uiso 1 1 calc R
C12 C 0.1436(2) -0.08043(19) 0.30874(9) 0.0271(4) Uani 1 1 d .
H12 H 0.0425 -0.1010 0.2873 0.032 Uiso 1 1 calc R
C3 C 0.2827(2) 0.36124(18) 0.54370(9) 0.0227(3) Uani 1 1 d .
H3 H 0.3227 0.4411 0.5330 0.027 Uiso 1 1 calc R
C10 C 0.3990(2) -0.14975(18) 0.33018(9) 0.0274(4) Uani 1 1 d .
H10 H 0.4734 -0.2180 0.3235 0.033 Uiso 1 1 calc R
C11 C 0.2519(2) -0.18033(19) 0.29902(9) 0.0304(4) Uani 1 1 d .
H11 H 0.2251 -0.2693 0.2711 0.036 Uiso 1 1 calc R
C19 C 0.6177(2) 0.27040(19) 0.51292(9) 0.0242(4) Uani 1 1 d .
H19 H 0.5608 0.2684 0.5507 0.029 Uiso 1 1 calc R
C4 C 0.2152(2) 0.3722(2) 0.60496(9) 0.0276(4) Uani 1 1 d .
H4 H 0.2095 0.4594 0.6357 0.033 Uiso 1 1 calc R
C5 C 0.1563(2) 0.2568(2) 0.62112(9) 0.0298(4) Uani 1 1 d .
H5 H 0.1099 0.2647 0.6628 0.036 Uiso 1 1 calc R
C17 C 0.8605(2) 0.2943(2) 0.47034(11) 0.0347(5) Uani 1 1 d .
H17 H 0.9678 0.3096 0.4785 0.042 Uiso 1 1 calc R
C18 C 0.7754(2) 0.2924(2) 0.52479(11) 0.0336(4) Uani 1 1 d .
H18 H 0.8245 0.3062 0.5706 0.040 Uiso 1 1 calc R
C16 C 0.7873(2) 0.27364(19) 0.40330(11) 0.0301(4) Uani 1 1 d .
H16 H 0.8450 0.2738 0.3655 0.036 Uiso 1 1 calc R
C6 C 0.1652(2) 0.1299(2) 0.57643(10) 0.0301(4) Uani 1 1 d .
H6 H 0.1245 0.0505 0.5874 0.036 Uiso 1 1 calc R
H1 H 0.292(3) 0.404(2) 0.4200(11) 0.033(6) Uiso 1 1 d .
P2 P 0.72289(5) 0.51119(5) 0.18367(2) 0.02192(11) Uani 1 1 d .
Cl4 Cl 0.92387(5) 0.62221(5) 0.18308(2) 0.03226(12) Uani 1 1 d .
Cl3 Cl 0.58207(6) 0.67789(5) 0.18482(3) 0.03547(13) Uani 1 1 d .
N2 N 0.70437(17) 0.42631(15) 0.10191(8) 0.0224(3) Uani 1 1 d .
C21 C 0.6621(2) 0.20111(17) 0.12806(8) 0.0207(3) Uani 1 1 d .
C33 C 0.45783(19) 0.30046(17) 0.05662(9) 0.0208(3) Uani 1 1 d .
C20 C 0.63014(19) 0.28642(16) 0.07365(8) 0.0188(3) Uani 1 1 d .
C27 C 0.70652(18) 0.22350(17) 0.00744(8) 0.0200(3) Uani 1 1 d .
C32 C 0.7128(2) 0.29731(19) -0.04365(9) 0.0250(4) Uani 1 1 d .
H32 H 0.6720 0.3861 -0.0368 0.030 Uiso 1 1 calc R
C26 C 0.8108(2) 0.19858(18) 0.15988(9) 0.0260(4) Uani 1 1 d .
H26 H 0.8897 0.2531 0.1493 0.031 Uiso 1 1 calc R
C34 C 0.3728(2) 0.36728(19) 0.10944(10) 0.0293(4) Uani 1 1 d .
H34 H 0.4227 0.4039 0.1545 0.035 Uiso 1 1 calc R
C28 C 0.7662(2) 0.09331(18) -0.00426(9) 0.0265(4) Uani 1 1 d .
H28 H 0.7610 0.0405 0.0294 0.032 Uiso 1 1 calc R
C38 C 0.3815(2) 0.2468(2) -0.00861(10) 0.0284(4) Uani 1 1 d .
H38 H 0.4362 0.1987 -0.0450 0.034 Uiso 1 1 calc R
C22 C 0.5499(2) 0.11877(19) 0.14416(10) 0.0278(4) Uani 1 1 d .
H22 H 0.4488 0.1180 0.1228 0.033 Uiso 1 1 calc R
C31 C 0.7777(2) 0.2427(2) -0.10406(10) 0.0321(4) Uani 1 1 d .
H31 H 0.7805 0.2939 -0.1385 0.039 Uiso 1 1 calc R
C25 C 0.8438(2) 0.1170(2) 0.20676(10) 0.0342(5) Uani 1 1 d .
H25 H 0.9449 0.1162 0.2279 0.041 Uiso 1 1 calc R
C24 C 0.7304(3) 0.0372(2) 0.22280(11) 0.0377(5) Uani 1 1 d .
H24 H 0.7531 -0.0175 0.2553 0.045 Uiso 1 1 calc R
C29 C 0.8335(2) 0.0394(2) -0.06479(10) 0.0338(4) Uani 1 1 d .
H29 H 0.8759 -0.0487 -0.0717 0.041 Uiso 1 1 calc R
C23 C 0.5837(3) 0.0374(2) 0.19125(11) 0.0364(5) Uani 1 1 d .
H23 H 0.5056 -0.0181 0.2017 0.044 Uiso 1 1 calc R
C37 C 0.2248(2) 0.2628(2) -0.02126(12) 0.0396(5) Uani 1 1 d .
H37 H 0.1745 0.2274 -0.0664 0.048 Uiso 1 1 calc R
C35 C 0.2172(2) 0.3811(2) 0.09728(13) 0.0387(5) Uani 1 1 d .
H35 H 0.1613 0.4256 0.1340 0.046 Uiso 1 1 calc R
C36 C 0.1429(2) 0.3296(2) 0.03121(13) 0.0437(6) Uani 1 1 d .
H36 H 0.0366 0.3405 0.0224 0.052 Uiso 1 1 calc R
C30 C 0.8386(2) 0.1142(2) -0.11466(10) 0.0356(5) Uani 1 1 d .
H30 H 0.8838 0.0774 -0.1561 0.043 Uiso 1 1 calc R
H2 H 0.723(3) 0.468(2) 0.0723(12) 0.036(6) Uiso 1 1 d .

loop_
_atom_site_aniso_label
_atom_site_aniso_U_11
_atom_site_aniso_U_22
_atom_site_aniso_U_33
_atom_site_aniso_U_23
_atom_site_aniso_U_13
_atom_site_aniso_U_12
P1 0.0280(2) 0.0198(2) 0.0198(2) 0.00543(16) 0.00033(17) -0.00099(18)
Cl1 0.0391(3) 0.0333(3) 0.0375(3) 0.0156(2) 0.0062(2) -0.0088(2)
Cl2 0.0286(3) 0.0547(3) 0.0481(3) 0.0273(3) -0.0065(2) 0.0057(2)
C8 0.0207(8) 0.0167(7) 0.0158(7) 0.0035(6) 0.0023(6) -0.0005(6)
C1 0.0157(7) 0.0153(7) 0.0193(7) 0.0047(6) 0.0009(6) 0.0021(6)
C2 0.0133(7) 0.0207(8) 0.0190(7) 0.0049(6) 0.0011(6) 0.0029(6)
N1 0.0270(8) 0.0142(7) 0.0201(7) 0.0035(5) 0.0021(6) 0.0047(6)
C14 0.0170(8) 0.0140(7) 0.0230(8) 0.0025(6) 0.0026(6) 0.0008(6)
C15 0.0217(9) 0.0234(8) 0.0266(9) 0.0058(7) 0.0048(7) 0.0019(7)
C9 0.0233(9) 0.0208(8) 0.0224(8) 0.0047(6) 0.0026(7) 0.0038(7)
C13 0.0203(8) 0.0223(8) 0.0263(8) 0.0087(7) 0.0004(7) -0.0006(7)
C7 0.0254(9) 0.0203(8) 0.0250(8) 0.0063(7) 0.0039(7) 0.0030(7)
C12 0.0302(10) 0.0258(9) 0.0244(9) 0.0076(7) -0.0042(7) -0.0085(7)
C3 0.0220(9) 0.0211(8) 0.0238(8) 0.0028(7) 0.0033(7) -0.0021(7)
C10 0.0363(10) 0.0193(8) 0.0267(9) 0.0044(7) 0.0063(8) 0.0052(7)
C11 0.0462(12) 0.0192(8) 0.0228(9) 0.0001(7) 0.0017(8) -0.0058(8)
C19 0.0203(8) 0.0272(9) 0.0239(8) 0.0037(7) 0.0007(7) 0.0037(7)
C4 0.0252(9) 0.0305(10) 0.0238(9) -0.0011(7) 0.0039(7) 0.0011(7)
C5 0.0277(10) 0.0404(11) 0.0225(9) 0.0075(8) 0.0086(7) 0.0003(8)
C17 0.0151(9) 0.0330(11) 0.0530(13) 0.0046(9) 0.0017(8) 0.0001(7)
C18 0.0244(10) 0.0370(11) 0.0351(10) 0.0036(8) -0.0067(8) 0.0003(8)
C16 0.0230(9) 0.0274(10) 0.0413(11) 0.0072(8) 0.0119(8) 0.0029(7)
C6 0.0321(10) 0.0326(10) 0.0297(9) 0.0139(8) 0.0072(8) -0.0030(8)
P2 0.0253(2) 0.0199(2) 0.0197(2) 0.00283(16) 0.00256(17) 0.00042(17)
Cl4 0.0241(2) 0.0321(2) 0.0358(3) 0.00072(19) -0.00196(18) -0.00601(18)
Cl3 0.0345(3) 0.0254(2) 0.0454(3) 0.0031(2) 0.0105(2) 0.00973(19)
N2 0.0277(8) 0.0189(7) 0.0202(7) 0.0042(6) 0.0023(6) -0.0037(6)
C21 0.0241(9) 0.0176(8) 0.0194(8) 0.0026(6) 0.0012(6) 0.0020(6)
C33 0.0188(8) 0.0184(8) 0.0268(8) 0.0090(7) 0.0012(6) 0.0003(6)
C20 0.0193(8) 0.0164(7) 0.0198(8) 0.0030(6) 0.0013(6) -0.0009(6)
C27 0.0165(8) 0.0225(8) 0.0193(8) 0.0023(6) 0.0004(6) -0.0001(6)
C32 0.0235(9) 0.0277(9) 0.0238(9) 0.0058(7) 0.0035(7) 0.0015(7)
C26 0.0255(9) 0.0230(9) 0.0285(9) 0.0053(7) -0.0003(7) 0.0021(7)
C34 0.0250(9) 0.0245(9) 0.0380(10) 0.0047(8) 0.0078(8) 0.0005(7)
C28 0.0282(10) 0.0234(9) 0.0262(9) 0.0030(7) 0.0019(7) 0.0006(7)
C38 0.0221(9) 0.0347(10) 0.0302(9) 0.0132(8) -0.0012(7) -0.0018(8)
C22 0.0285(10) 0.0244(9) 0.0313(9) 0.0092(7) 0.0011(8) -0.0017(7)
C31 0.0312(10) 0.0395(11) 0.0274(9) 0.0092(8) 0.0081(8) -0.0006(9)
C25 0.0384(11) 0.0284(10) 0.0329(10) 0.0060(8) -0.0082(8) 0.0064(9)
C24 0.0541(14) 0.0294(10) 0.0319(10) 0.0144(8) -0.0020(9) 0.0057(10)
C29 0.0328(11) 0.0310(10) 0.0340(10) -0.0004(8) 0.0041(8) 0.0072(8)
C23 0.0454(12) 0.0275(10) 0.0405(11) 0.0160(9) 0.0052(9) -0.0018(9)
C37 0.0241(10) 0.0529(14) 0.0461(12) 0.0254(10) -0.0083(9) -0.0065(9)
C35 0.0289(11) 0.0275(10) 0.0633(14) 0.0126(10) 0.0182(10) 0.0059(8)
C36 0.0169(10) 0.0485(13) 0.0760(17) 0.0357(12) 0.0034(10) 0.0052(9)
C30 0.0316(11) 0.0452(12) 0.0278(10) 0.0008(9) 0.0108(8) 0.0060(9)

loop_
_atom_type_symbol
_atom_type_description
_atom_type_scat_dispersion_real
_atom_type_scat_dispersion_imag
_atom_type_scat_source
C C 0.0033 0.0016 'International Tables Vol C Tables 4.2.6.8 and 6.1.1.4'
H H 0.0000 0.0000 'International Tables Vol C Tables 4.2.6.8 and 6.1.1.4'
N N 0.0061 0.0033 'International Tables Vol C Tables 4.2.6.8 and 6.1.1.4'
P P 0.1023 0.0942 'International Tables Vol C Tables 4.2.6.8 and 6.1.1.4'
Cl Cl 0.1484 0.1585 'International Tables Vol C Tables 4.2.6.8 and 6.1.1.4'

loop_
_geom_angle_atom_site_label_1
_geom_angle_atom_site_label_2
_geom_angle_atom_site_label_3
_geom_angle
N1 P1 Cl2 99.20(6)
N1 P1 Cl1 103.32(6)
Cl2 P1 Cl1 95.42(3)
C9 C8 C13 118.36(15)
C9 C8 C1 121.86(14)
C13 C8 C1 119.60(14)
N1 C1 C8 107.89(12)
N1 C1 C14 109.68(13)
C8 C1 C14 111.20(12)
N1 C1 C2 107.14(12)
C8 C1 C2 109.52(13)
C14 C1 C2 111.27(13)
C7 C2 C3 118.41(15)
C7 C2 C1 121.94(14)
C3 C2 C1 119.64(15)
C1 N1 P1 124.69(11)
C1 N1 H1 117.0(16)
P1 N1 H1 115.4(16)
C19 C14 C15 117.82(16)
C19 C14 C1 122.74(15)
C15 C14 C1 119.40(14)
C16 C15 C14 121.33(17)
C16 C15 H15 119.3
C14 C15 H15 119.3
C10 C9 C8 120.68(16)
C10 C9 H9 119.7
C8 C9 H9 119.7
C12 C13 C8 120.68(16)
C12 C13 H13 119.7
C8 C13 H13 119.7
C2 C7 C6 120.82(16)
C2 C7 H7 119.6
C6 C7 H7 119.6
C11 C12 C13 120.21(17)
C11 C12 H12 119.9
C13 C12 H12 119.9
C4 C3 C2 120.61(16)
C4 C3 H3 119.7
C2 C3 H3 119.7
C11 C10 C9 120.41(17)
C11 C10 H10 119.8
C9 C10 H10 119.8
C10 C11 C12 119.66(17)
C10 C11 H11 120.2
C12 C11 H11 120.2
C18 C19 C14 120.97(17)
C18 C19 H19 119.5
C14 C19 H19 119.5
C5 C4 C3 120.24(17)
C5 C4 H4 119.9
C3 C4 H4 119.9
C4 C5 C6 119.84(17)
C4 C5 H5 120.1
C6 C5 H5 120.1
C18 C17 C16 119.37(18)
C18 C17 H17 120.3
C16 C17 H17 120.3
C17 C18 C19 120.41(18)
C17 C18 H18 119.8
C19 C18 H18 119.8
C15 C16 C17 120.10(18)
C15 C16 H16 120.0
C17 C16 H16 120.0
C5 C6 C7 120.08(17)
C5 C6 H6 120.0
C7 C6 H6 120.0
N2 P2 Cl4 98.38(6)
N2 P2 Cl3 103.91(6)
Cl4 P2 Cl3 94.79(3)
C20 N2 P2 126.08(12)
C20 N2 H2 115.0(16)
P2 N2 H2 118.0(16)
C22 C21 C26 118.13(16)
C22 C21 C20 122.12(16)
C26 C21 C20 119.63(15)
C38 C33 C34 118.08(17)
C38 C33 C20 123.03(15)
C34 C33 C20 118.87(15)
N2 C20 C21 108.45(13)
N2 C20 C33 109.43(13)
C21 C20 C33 111.39(13)
N2 C20 C27 105.82(13)
C21 C20 C27 110.43(13)
C33 C20 C27 111.12(13)
C28 C27 C32 118.27(15)
C28 C27 C20 122.30(15)
C32 C27 C20 119.41(15)
C31 C32 C27 120.79(17)
C31 C32 H32 119.6
C27 C32 H32 119.6
C25 C26 C21 120.62(18)
C25 C26 H26 119.7
C21 C26 H26 119.7
C35 C34 C33 121.30(19)
C35 C34 H34 119.4
C33 C34 H34 119.4
C27 C28 C29 120.76(18)
C27 C28 H28 119.6
C29 C28 H28 119.6
C33 C38 C37 120.65(19)
C33 C38 H38 119.7
C37 C38 H38 119.7
C21 C22 C23 120.98(18)
C21 C22 H22 119.5
C23 C22 H22 119.5
C30 C31 C32 120.44(19)
C30 C31 H31 119.8
C32 C31 H31 119.8
C24 C25 C26 120.45(19)
C24 C25 H25 119.8
C26 C25 H25 119.8
C25 C24 C23 119.59(19)
C25 C24 H24 120.2
C23 C24 H24 120.2
C30 C29 C28 120.03(18)
C30 C29 H29 120.0
C28 C29 H29 120.0
C24 C23 C22 120.23(19)
C24 C23 H23 119.9
C22 C23 H23 119.9
C36 C37 C38 120.5(2)
C36 C37 H37 119.7
C38 C37 H37 119.7
C34 C35 C36 119.94(19)
C34 C35 H35 120.0
C36 C35 H35 120.0
C37 C36 C35 119.49(19)
C37 C36 H36 120.3
C35 C36 H36 120.3
C29 C30 C31 119.70(18)
C29 C30 H30 120.1
C31 C30 H30 120.1

loop_
_geom_bond_atom_site_label_1
_geom_bond_atom_site_label_2
_geom_bond_distance
P1 N1 1.6457(15)
P1 Cl2 2.0818(7)
P1 Cl1 2.0897(7)
C8 C9 1.394(2)
C8 C13 1.402(2)
C8 C1 1.538(2)
C1 N1 1.499(2)
C1 C14 1.542(2)
C1 C2 1.545(2)
C2 C7 1.389(2)
C2 C3 1.400(2)
N1 H1 0.80(2)
C14 C19 1.396(2)
C14 C15 1.400(2)
C15 C16 1.386(3)
C15 H15 0.9500
C9 C10 1.394(2)
C9 H9 0.9500
C13 C12 1.392(2)
C13 H13 0.9500
C7 C6 1.397(2)
C7 H7 0.9500
C12 C11 1.387(3)
C12 H12 0.9500
C3 C4 1.393(2)
C3 H3 0.9500
C10 C11 1.383(3)
C10 H10 0.9500
C11 H11 0.9500
C19 C18 1.395(3)
C19 H19 0.9500
C4 C5 1.382(3)
C4 H4 0.9500
C5 C6 1.382(3)
C5 H5 0.9500
C17 C18 1.383(3)
C17 C16 1.395(3)
C17 H17 0.9500
C18 H18 0.9500
C16 H16 0.9500
C6 H6 0.9500
P2 N2 1.6458(15)
P2 Cl4 2.0880(7)
P2 Cl3 2.0926(6)
N2 C20 1.503(2)
N2 H2 0.83(2)
C21 C22 1.391(3)
C21 C26 1.404(2)
C21 C20 1.538(2)
C33 C38 1.390(2)
C33 C34 1.400(2)
C33 C20 1.541(2)
C20 C27 1.546(2)
C27 C28 1.392(2)
C27 C32 1.396(2)
C32 C31 1.383(2)
C32 H32 0.9500
C26 C25 1.391(3)
C26 H26 0.9500
C34 C35 1.385(3)
C34 H34 0.9500
C28 C29 1.395(3)
C28 H28 0.9500
C38 C37 1.400(3)
C38 H38 0.9500
C22 C23 1.394(3)
C22 H22 0.9500
C31 C30 1.382(3)
C31 H31 0.9500
C25 C24 1.383(3)
C25 H25 0.9500
C24 C23 1.384(3)
C24 H24 0.9500
C29 C30 1.381(3)
C29 H29 0.9500
C23 H23 0.9500
C37 C36 1.378(3)
C37 H37 0.9500
C35 C36 1.393(3)
C35 H35 0.9500
C36 H36 0.9500
C30 H30 0.9500

loop_
_geom_torsion_atom_site_label_1
_geom_torsion_atom_site_label_2
_geom_torsion_atom_site_label_3
_geom_torsion_atom_site_label_4
_geom_torsion
C9 C8 C1 N1 138.39(15)
C13 C8 C1 N1 -46.60(19)
C9 C8 C1 C14 18.1(2)
C13 C8 C1 C14 -166.91(14)
C9 C8 C1 C2 -105.31(17)
C13 C8 C1 C2 69.70(18)
N1 C1 C2 C7 131.49(16)
C8 C1 C2 C7 14.7(2)
C14 C1 C2 C7 -108.63(17)
N1 C1 C2 C3 -49.70(19)
C8 C1 C2 C3 -166.48(14)
C14 C1 C2 C3 70.17(18)
C8 C1 N1 P1 -36.65(18)
C14 C1 N1 P1 84.62(16)
C2 C1 N1 P1 -154.49(12)
Cl2 P1 N1 C1 147.23(13)
Cl1 P1 N1 C1 -114.92(13)
N1 C1 C14 C19 123.37(16)
C8 C1 C14 C19 -117.37(17)
C2 C1 C14 C19 5.0(2)
N1 C1 C14 C15 -58.79(18)
C8 C1 C14 C15 60.46(19)
C2 C1 C14 C15 -177.15(14)
C19 C14 C15 C16 -0.4(3)
C1 C14 C15 C16 -178.38(16)
C13 C8 C9 C10 0.6(2)
C1 C8 C9 C10 175.72(15)
C9 C8 C13 C12 -0.6(2)
C1 C8 C13 C12 -175.79(15)
C3 C2 C7 C6 1.0(3)
C1 C2 C7 C6 179.84(16)
C8 C13 C12 C11 0.4(3)
C7 C2 C3 C4 -0.6(2)
C1 C2 C3 C4 -179.41(15)
C8 C9 C10 C11 -0.4(3)
C9 C10 C11 C12 0.2(3)
C13 C12 C11 C10 -0.1(3)
C15 C14 C19 C18 0.9(3)
C1 C14 C19 C18 178.78(16)
C2 C3 C4 C5 -0.1(3)
C3 C4 C5 C6 0.3(3)
C16 C17 C18 C19 -0.2(3)
C14 C19 C18 C17 -0.6(3)
C14 C15 C16 C17 -0.3(3)
C18 C17 C16 C15 0.7(3)
C4 C5 C6 C7 0.2(3)
C2 C7 C6 C5 -0.8(3)
Cl4 P2 N2 C20 150.26(13)
Cl3 P2 N2 C20 -112.65(13)
P2 N2 C20 C21 -34.38(19)
P2 N2 C20 C33 87.32(16)
P2 N2 C20 C27 -152.87(12)
C22 C21 C20 N2 136.53(16)
C26 C21 C20 N2 -47.48(19)
C22 C21 C20 C33 16.0(2)
C26 C21 C20 C33 -167.96(15)
C22 C21 C20 C27 -107.94(18)
C26 C21 C20 C27 68.05(19)
C38 C33 C20 N2 123.99(17)
C34 C33 C20 N2 -57.63(19)
C38 C33 C20 C21 -116.10(18)
C34 C33 C20 C21 62.28(19)
C38 C33 C20 C27 7.5(2)
C34 C33 C20 C27 -174.13(15)
N2 C20 C27 C28 129.51(17)
C21 C20 C27 C28 12.3(2)
C33 C20 C27 C28 -111.79(18)
N2 C20 C27 C32 -52.30(19)
C21 C20 C27 C32 -169.47(15)
C33 C20 C27 C32 66.39(19)
C28 C27 C32 C31 -0.5(3)
C20 C27 C32 C31 -178.74(16)
C22 C21 C26 C25 -0.8(3)
C20 C21 C26 C25 -176.92(16)
C38 C33 C34 C35 -0.6(3)
C20 C33 C34 C35 -179.07(17)
C32 C27 C28 C29 1.4(3)
C20 C27 C28 C29 179.62(16)
C34 C33 C38 C37 1.8(3)
C20 C33 C38 C37 -179.85(17)
C26 C21 C22 C23 0.8(3)
C20 C21 C22 C23 176.89(16)
C27 C32 C31 C30 -0.5(3)
C21 C26 C25 C24 0.0(3)
C26 C25 C24 C23 0.8(3)
C27 C28 C29 C30 -1.4(3)
C25 C24 C23 C22 -0.7(3)
C21 C22 C23 C24 -0.1(3)
C33 C38 C37 C36 -1.4(3)
C33 C34 C35 C36 -0.9(3)
C38 C37 C36 C35 -0.2(3)
C34 C35 C36 C37 1.3(3)
C28 C29 C30 C31 0.5(3)
C32 C31 C30 C29 0.5(3)
